data_9006956
loop_
_publ_author_name
'Chakhmouradian, A. R.'
'Ross, K.'
'Mitchell, R. H.'
'Swainson, I.'

_publ_section_title
;The crystal chemistry of synthetic potassium-bearing neighborite,
 (Na1-xKx)MgF3 Sample studied by neutron diffraction
;
_journal_name_full 'Physics and Chemistry of Minerals'
_journal_page_first 277
_journal_page_last 284
_journal_paper_doi 10.1007/s002690100151
_journal_volume 28
_journal_year 2001
_chemical_formula_sum 'F3 Mg Na'
_chemical_name_mineral Neighborite
_space_group_IT_number 62
_symmetry_space_group_name_Hall '-P 2c 2ab'
_symmetry_space_group_name_H-M 'P b n m'
_cell_angle_alpha 90
_cell_angle_beta 90
_cell_angle_gamma 90
_cell_length_a 5.365
_cell_length_b 5.492
_cell_length_c 7.674
_cell_formula_units_Z 4
_cell_volume 226.111
_database_code_amcsd 0008541
_exptl_crystal_density_diffrn 3.064
_cod_original_formula_sum 'Na Mg F3'
_cod_database_code 9006956

loop_
_space_group_symop_operation_xyz
x,y,z
x,y,1/2-z
-x,-y,1/2+z
1/2+x,1/2-y,1/2+z
1/2-x,1/2+y,1/2-z
1/2-x,1/2+y,z
1/2+x,1/2-y,-z
-x,-y,-z

loop_
_atom_site_label
_atom_site_fract_x
_atom_site_fract_y
_atom_site_fract_z
_atom_site_U_iso_or_equiv
Na 0.98960 0.04520 0.25000 0.02026
Mg 0.00000 0.50000 0.00000 0.00532
F1 0.08720 0.47410 0.25000 0.01013
F2 0.70300 0.29530 0.04640 0.01165

loop_
_cod_related_entry_id
_cod_related_entry_database
_cod_related_entry_code
1 AMCSD 0008541
